data_2242837
loop_
_publ_author_name
'Shaibah, Mohammed A. E.'
'Yathirajan, Hemmige S.'
'Rathore, Ravindranath S.'
'Furuya, Tetsundo'
'Haraguchi, Tomoyuki'
'Akitsu, Takashiro'
'Glidewell, Christopher'

_publ_section_title
;
 Co-crystallization of 3,5-dinitrobenzoic acid with two antipsychotic
 agents: a simple 1:1 salt with trihexyphenidyl and a 1:2 acid salt
 containing a very short O---H&#x00B7;&#x00B7;&#x00B7;O hydrogen bond with
 chlorprothixene
;
_journal_coeditor_code ZL2748
_journal_issue 2
_journal_name_full 'Acta Crystallographica Section E'
_journal_page_first 292
_journal_page_last 298
_journal_paper_doi 10.1107/S2056989019001385
_journal_volume 75
_journal_year 2019
_chemical_formula_iupac 'C20 H32 N O +, C7 H3 N2 O6 -'
_chemical_formula_moiety 'C20 H32 N O +, C7 H3 N2 O6 -'
_chemical_formula_sum 'C27 H35 N3 O7'
_chemical_formula_weight 513.58
_chemical_name_common
;
Trihexyphenidylium 3,5-dinitrobenzoate
;
_chemical_name_systematic
;
1-(3-Cyclohexyl-3-hydroxy-3-phenylpropyl)piperidin-1-ium 3,5-dinitrobenzoate
;
_space_group_crystal_system triclinic
_space_group_IT_number 2
_space_group_name_Hall '-P 1'
_space_group_name_H-M_alt 'P -1'
_symmetry_space_group_name_Hall '-P 1'
_symmetry_space_group_name_H-M 'P -1'
_atom_sites_solution_hydrogens mixed
_audit_creation_method SHELXL-2014
_cell_angle_alpha 111.9230(10)
_cell_angle_beta 114.3250(10)
_cell_angle_gamma 95.9030(10)
_cell_formula_units_Z 2
_cell_length_a 11.2743(12)
_cell_length_b 11.2898(12)
_cell_length_c 12.6478(13)
_cell_measurement_reflns_used 5525
_cell_measurement_temperature 173(2)
_cell_measurement_theta_max 27.516
_cell_measurement_theta_min 1.989
_cell_volume 1296.6(2)
_computing_cell_refinement
;
SAINT (Bruker, 2015)
;
_computing_data_collection
;
APEX2 (Bruker, 2014)
;
_computing_data_reduction
;
SAINT (Bruker, 2015)
;
_computing_molecular_graphics
;
PLATON (Spek, 2009)
;
_computing_publication_material
;
SHELXL2014 (Sheldrick, 2015) and PLATON (Spek, 2009)
;
_computing_structure_refinement
;
SHELXL2014 (Sheldrick, 2015)
;
_computing_structure_solution
;
SHELXS97 (Sheldrick, 2008)
;
_diffrn_ambient_temperature 173(2)
_diffrn_detector_area_resol_mean 0.3333
_diffrn_measured_fraction_theta_full 0.976
_diffrn_measured_fraction_theta_max 0.927
_diffrn_measurement_device_type 'Bruker APEXII CCD'
_diffrn_measurement_method '\f and \w scans'
_diffrn_radiation_monochromator graphite
_diffrn_radiation_type MoK\a
_diffrn_radiation_wavelength 0.71073
_diffrn_reflns_av_R_equivalents 0.0134
_diffrn_reflns_av_unetI/netI 0.0252
_diffrn_reflns_limit_h_max 14
_diffrn_reflns_limit_h_min -7
_diffrn_reflns_limit_k_max 13
_diffrn_reflns_limit_k_min -14
_diffrn_reflns_limit_l_max 15
_diffrn_reflns_limit_l_min -16
_diffrn_reflns_number 7191
_diffrn_reflns_theta_full 25.242
_diffrn_reflns_theta_max 27.516
_diffrn_reflns_theta_min 1.989
_diffrn_source 'fine focus sealed tube'
_diffrn_standards_decay_% 0
_diffrn_standards_interval_count 0
_diffrn_standards_interval_time 0
_diffrn_standards_number 0
_exptl_absorpt_coefficient_mu 0.095
_exptl_absorpt_correction_T_max 0.988
_exptl_absorpt_correction_T_min 0.944
_exptl_absorpt_correction_type multi-scan
_exptl_absorpt_process_details
;
(SADABS; Bruker, 2015)
;
_exptl_crystal_colour colourless
_exptl_crystal_density_diffrn 1.315
_exptl_crystal_description plate
_exptl_crystal_F_000 548
_exptl_crystal_size_max 0.613
_exptl_crystal_size_mid 0.577
_exptl_crystal_size_min 0.126
_refine_diff_density_max 0.316
_refine_diff_density_min -0.218
_refine_ls_extinction_method none
_refine_ls_goodness_of_fit_ref 1.069
_refine_ls_hydrogen_treatment mixed
_refine_ls_matrix_type full
_refine_ls_number_parameters 340
_refine_ls_number_reflns 5525
_refine_ls_number_restraints 0
_refine_ls_restrained_S_all 1.069
_refine_ls_R_factor_all 0.0459
_refine_ls_R_factor_gt 0.0398
_refine_ls_shift/su_max 0.000
_refine_ls_shift/su_mean 0.000
_refine_ls_structure_factor_coef Fsqd
_refine_ls_weighting_details 'w=1/[\s^2^(Fo^2^)+(0.0513P)^2^+0.3666P] where P=(Fo^2^+2Fc^2^)/3'
_refine_ls_weighting_scheme calc
_refine_ls_wR_factor_gt 0.1051
_refine_ls_wR_factor_ref 0.1092
_reflns_number_gt 4819
_reflns_number_total 5525
_reflns_threshold_expression 'I > 2\s(I)'
_cod_data_source_file zl2748sup1.cif
_cod_data_source_block I
_cod_database_code 2242837
_shelx_space_group_comment
;
The symmetry employed for this shelxl refinement is uniquely defined
by the following loop, which should always be used as a source of
symmetry information in preference to the above space-group names.
They are only intended as comments.
;
_shelx_estimated_absorpt_t_min 0.944
_shelx_estimated_absorpt_t_max 0.988
_shelxl_version_number 2.014

loop_
_space_group_symop_operation_xyz
'x, y, z'
'-x, -y, -z'

loop_
_atom_site_type_symbol
_atom_site_label
_atom_site_fract_x
_atom_site_fract_y
_atom_site_fract_z
_atom_site_U_iso_or_equiv
_atom_site_adp_type
_atom_site_calc_flag
_atom_site_occupancy
C C1 0.12573(11) 0.36273(11) 0.26416(10) 0.0190(2) Uani d 1
O O1 0.21852(9) 0.39505(9) 0.39566(8) 0.0248(2) Uani d 1
H H1 0.2717(18) 0.3492(17) 0.3928(16) 0.037 Uiso d 1
C C2 0.19972(12) 0.32806(11) 0.18280(11) 0.0208(2) Uani d 1
H H2A 0.2296 0.2489 0.1838 0.025 Uiso calc 1
H H2B 0.1354 0.3047 0.0911 0.025 Uiso calc 1
C C3 0.32358(12) 0.44489(12) 0.23607(12) 0.0225(2) Uani d 1
H H3A 0.2942 0.5043 0.1959 0.027 Uiso calc 1
H H3B 0.3615 0.4976 0.3315 0.027 Uiso calc 1
C C11 0.07862(11) 0.48561(11) 0.26615(11) 0.0199(2) Uani d 1
C C12 -0.00040(13) 0.48954(13) 0.14936(12) 0.0266(3) Uani d 1
H H12 -0.0193 0.4184 0.0688 0.032 Uiso calc 1
C C13 -0.05172(14) 0.59666(15) 0.14980(14) 0.0329(3) Uani d 1
H H13 -0.1029 0.5994 0.0699 0.039 Uiso calc 1
C C14 -0.02874(15) 0.69892(14) 0.26556(15) 0.0343(3) Uani d 1
H H14 -0.0662 0.7705 0.2652 0.041 Uiso calc 1
C C15 0.04917(14) 0.69630(13) 0.38178(14) 0.0312(3) Uani d 1
H H15 0.0659 0.7667 0.4618 0.037 Uiso calc 1
C C16 0.10342(13) 0.59084(12) 0.38237(12) 0.0262(3) Uani d 1
H H16 0.1580 0.5908 0.4630 0.031 Uiso calc 1
C C21 -0.00168(12) 0.24305(11) 0.20637(11) 0.0213(2) Uani d 1
H H21 -0.0682 0.2300 0.1179 0.026 Uiso calc 1
C C22 0.03208(14) 0.11178(13) 0.19039(14) 0.0304(3) Uani d 1
H H22A 0.1027 0.1243 0.2761 0.037 Uiso calc 1
H H22B 0.0703 0.0885 0.1301 0.037 Uiso calc 1
C C23 -0.09347(16) -0.00389(13) 0.13718(15) 0.0358(3) Uani d 1
H H23A -0.1593 -0.0241 0.0468 0.043 Uiso calc 1
H H23B -0.0654 -0.0848 0.1343 0.043 Uiso calc 1
C C24 -0.16323(16) 0.02887(14) 0.22054(15) 0.0373(3) Uani d 1
H H24A -0.2476 -0.0453 0.1795 0.045 Uiso calc 1
H H24B -0.1018 0.0384 0.3080 0.045 Uiso calc 1
C C25 -0.19849(15) 0.15810(14) 0.23433(16) 0.0373(3) Uani d 1
H H25A -0.2393 0.1807 0.2925 0.045 Uiso calc 1
H H25B -0.2670 0.1454 0.1477 0.045 Uiso calc 1
C C26 -0.07169(14) 0.27333(13) 0.29049(14) 0.0295(3) Uani d 1
H H26A -0.0063 0.2902 0.3798 0.035 Uiso calc 1
H H26B -0.0982 0.3556 0.2967 0.035 Uiso calc 1
N N31 0.43308(10) 0.39959(10) 0.20951(9) 0.0199(2) Uani d 1
H H31 0.4499(14) 0.3329(15) 0.2365(14) 0.024 Uiso d 1
C C32 0.39085(13) 0.33636(15) 0.06744(12) 0.0297(3) Uani d 1
H H32A 0.3700 0.4022 0.0337 0.036 Uiso calc 1
H H32B 0.3070 0.2594 0.0189 0.036 Uiso calc 1
C C33 0.50410(14) 0.28851(17) 0.04548(13) 0.0387(3) Uani d 1
H H33A 0.4756 0.2497 -0.0487 0.046 Uiso calc 1
H H33B 0.5196 0.2174 0.0728 0.046 Uiso calc 1
C C34 0.63655(15) 0.40357(17) 0.12266(15) 0.0400(3) Uani d 1
H H34A 0.7101 0.3692 0.1114 0.048 Uiso calc 1
H H34B 0.6241 0.4705 0.0893 0.048 Uiso calc 1
C C35 0.67691(14) 0.46939(15) 0.26640(14) 0.0349(3) Uani d 1
H H35A 0.6995 0.4051 0.3019 0.042 Uiso calc 1
H H35B 0.7594 0.5478 0.3149 0.042 Uiso calc 1
C C36 0.56213(13) 0.51417(13) 0.28592(13) 0.0314(3) Uani d 1
H H36A 0.5894 0.5532 0.3798 0.038 Uiso calc 1
H H36B 0.5455 0.5847 0.2580 0.038 Uiso calc 1
C C41 0.57048(12) 0.14707(12) 0.45254(12) 0.0236(2) Uani d 1
C C42 0.60720(13) 0.19029(12) 0.58292(12) 0.0251(3) Uani d 1
H H42 0.5743 0.2571 0.6242 0.030 Uiso calc 1
C C43 0.69222(13) 0.13517(12) 0.65226(12) 0.0260(3) Uani d 1
C C44 0.73907(13) 0.03474(13) 0.59588(13) 0.0273(3) Uani d 1
H H44 0.7981 -0.0018 0.6448 0.033 Uiso calc 1
C C45 0.69577(13) -0.00984(12) 0.46483(12) 0.0246(3) Uani d 1
C C46 0.61418(12) 0.04496(12) 0.39155(12) 0.0231(2) Uani d 1
H H46 0.5889 0.0134 0.3020 0.028 Uiso calc 1
C C411 0.48388(14) 0.21494(13) 0.37987(13) 0.0298(3) Uani d 1
O O411 0.48586(11) 0.20351(11) 0.27857(10) 0.0394(3) Uani d 1
O O412 0.42093(13) 0.27683(14) 0.42999(11) 0.0571(4) Uani d 1
N N43 0.73412(14) 0.18513(13) 0.79160(12) 0.0387(3) Uani d 1
O O431 0.68879(14) 0.27080(13) 0.83989(11) 0.0555(3) Uani d 1
O O432 0.81408(17) 0.13945(15) 0.85243(12) 0.0690(4) Uani d 1
N N45 0.73858(13) -0.12129(12) 0.40094(12) 0.0341(3) Uani d 1
O O451 0.83761(16) -0.14320(16) 0.46933(13) 0.0756(5) Uani d 1
O O452 0.67240(12) -0.18761(10) 0.28288(10) 0.0433(3) Uani d 1

loop_
_atom_site_aniso_label
_atom_site_aniso_U_11
_atom_site_aniso_U_22
_atom_site_aniso_U_33
_atom_site_aniso_U_12
_atom_site_aniso_U_13
_atom_site_aniso_U_23
C1 0.0193(5) 0.0205(5) 0.0185(5) 0.0088(4) 0.0076(4) 0.0113(4)
O1 0.0246(4) 0.0304(5) 0.0200(4) 0.0149(4) 0.0079(3) 0.0138(3)
C2 0.0215(6) 0.0198(5) 0.0226(5) 0.0083(4) 0.0106(4) 0.0109(4)
C3 0.0228(6) 0.0197(5) 0.0284(6) 0.0097(5) 0.0135(5) 0.0122(5)
C11 0.0186(5) 0.0205(5) 0.0254(6) 0.0078(4) 0.0111(5) 0.0141(4)
C12 0.0270(6) 0.0309(6) 0.0272(6) 0.0139(5) 0.0129(5) 0.0177(5)
C13 0.0325(7) 0.0411(8) 0.0423(7) 0.0212(6) 0.0195(6) 0.0317(6)
C14 0.0382(8) 0.0309(7) 0.0569(9) 0.0223(6) 0.0311(7) 0.0305(7)
C15 0.0370(7) 0.0220(6) 0.0412(7) 0.0119(5) 0.0243(6) 0.0141(5)
C16 0.0285(6) 0.0233(6) 0.0277(6) 0.0098(5) 0.0133(5) 0.0126(5)
C21 0.0220(6) 0.0211(6) 0.0241(5) 0.0081(5) 0.0109(5) 0.0134(4)
C22 0.0348(7) 0.0226(6) 0.0418(7) 0.0121(5) 0.0234(6) 0.0163(5)
C23 0.0438(8) 0.0223(6) 0.0441(8) 0.0077(6) 0.0258(7) 0.0136(6)
C24 0.0436(8) 0.0274(7) 0.0463(8) 0.0052(6) 0.0271(7) 0.0179(6)
C25 0.0354(8) 0.0332(7) 0.0540(9) 0.0105(6) 0.0295(7) 0.0216(6)
C26 0.0325(7) 0.0246(6) 0.0402(7) 0.0108(5) 0.0238(6) 0.0159(5)
N31 0.0189(5) 0.0217(5) 0.0220(5) 0.0080(4) 0.0092(4) 0.0132(4)
C32 0.0229(6) 0.0426(7) 0.0208(6) 0.0083(5) 0.0083(5) 0.0148(5)
C33 0.0294(7) 0.0573(9) 0.0252(6) 0.0126(7) 0.0154(6) 0.0127(6)
C34 0.0297(7) 0.0611(10) 0.0410(8) 0.0148(7) 0.0222(6) 0.0290(7)
C35 0.0204(6) 0.0411(8) 0.0362(7) 0.0053(6) 0.0116(5) 0.0146(6)
C36 0.0225(6) 0.0275(6) 0.0341(7) 0.0025(5) 0.0112(5) 0.0087(5)
C41 0.0199(6) 0.0206(5) 0.0314(6) 0.0074(5) 0.0102(5) 0.0154(5)
C42 0.0256(6) 0.0197(6) 0.0322(6) 0.0090(5) 0.0146(5) 0.0131(5)
C43 0.0297(6) 0.0236(6) 0.0273(6) 0.0083(5) 0.0137(5) 0.0144(5)
C44 0.0305(7) 0.0274(6) 0.0321(6) 0.0144(5) 0.0148(5) 0.0205(5)
C45 0.0264(6) 0.0221(6) 0.0329(6) 0.0120(5) 0.0162(5) 0.0169(5)
C46 0.0228(6) 0.0215(6) 0.0279(6) 0.0077(5) 0.0116(5) 0.0149(5)
C411 0.0291(7) 0.0258(6) 0.0328(7) 0.0148(5) 0.0100(5) 0.0158(5)
O411 0.0495(6) 0.0435(6) 0.0468(6) 0.0300(5) 0.0264(5) 0.0343(5)
O412 0.0659(8) 0.0780(9) 0.0382(6) 0.0600(7) 0.0233(6) 0.0298(6)
N43 0.0522(8) 0.0376(7) 0.0314(6) 0.0204(6) 0.0202(6) 0.0192(5)
O431 0.0820(9) 0.0577(7) 0.0393(6) 0.0412(7) 0.0359(6) 0.0222(5)
O432 0.1064(11) 0.0804(9) 0.0373(6) 0.0633(9) 0.0315(7) 0.0383(6)
N45 0.0459(7) 0.0346(6) 0.0365(6) 0.0258(6) 0.0237(6) 0.0231(5)
O451 0.0945(11) 0.1011(11) 0.0485(7) 0.0853(10) 0.0330(7) 0.0385(7)
O452 0.0612(7) 0.0328(5) 0.0372(6) 0.0235(5) 0.0239(5) 0.0151(4)

loop_
_atom_type_symbol
_atom_type_description
_atom_type_scat_dispersion_real
_atom_type_scat_dispersion_imag
_atom_type_scat_source
C C 0.0033 0.0016 'International Tables Vol C Tables 4.2.6.8 and 6.1.1.4'
H H 0.0000 0.0000 'International Tables Vol C Tables 4.2.6.8 and 6.1.1.4'
N N 0.0061 0.0033 'International Tables Vol C Tables 4.2.6.8 and 6.1.1.4'
O O 0.0106 0.0060 'International Tables Vol C Tables 4.2.6.8 and 6.1.1.4'

loop_
_geom_angle_atom_site_label_1
_geom_angle_atom_site_label_2
_geom_angle_atom_site_label_3
_geom_angle
O1 C1 C11 107.31(9)
O1 C1 C2 109.01(9)
C11 C1 C2 111.07(9)
O1 C1 C21 110.45(9)
C11 C1 C21 108.41(9)
C2 C1 C21 110.55(9)
C1 O1 H1 106.8(11)
C3 C2 C1 111.54(9)
C3 C2 H2A 109.3
C1 C2 H2A 109.3
C3 C2 H2B 109.3
C1 C2 H2B 109.3
H2A C2 H2B 108.0
N31 C3 C2 112.50(9)
N31 C3 H3A 109.1
C2 C3 H3A 109.1
N31 C3 H3B 109.1
C2 C3 H3B 109.1
H3A C3 H3B 107.8
C16 C11 C12 118.22(11)
C16 C11 C1 121.30(10)
C12 C11 C1 120.27(11)
C13 C12 C11 120.64(12)
C13 C12 H12 119.7
C11 C12 H12 119.7
C14 C13 C12 120.50(12)
C14 C13 H13 119.8
C12 C13 H13 119.8
C13 C14 C15 119.46(12)
C13 C14 H14 120.3
C15 C14 H14 120.3
C14 C15 C16 120.36(13)
C14 C15 H15 119.8
C16 C15 H15 119.8
C11 C16 C15 120.79(12)
C11 C16 H16 119.6
C15 C16 H16 119.6
C22 C21 C26 109.28(10)
C22 C21 C1 112.90(10)
C26 C21 C1 111.07(10)
C22 C21 H21 107.8
C26 C21 H21 107.8
C1 C21 H21 107.8
C21 C22 C23 112.23(11)
C21 C22 H22A 109.2
C23 C22 H22A 109.2
C21 C22 H22B 109.2
C23 C22 H22B 109.2
H22A C22 H22B 107.9
C24 C23 C22 112.00(12)
C24 C23 H23A 109.2
C22 C23 H23A 109.2
C24 C23 H23B 109.2
C22 C23 H23B 109.2
H23A C23 H23B 107.9
C25 C24 C23 110.25(12)
C25 C24 H24A 109.6
C23 C24 H24A 109.6
C25 C24 H24B 109.6
C23 C24 H24B 109.6
H24A C24 H24B 108.1
C24 C25 C26 111.10(12)
C24 C25 H25A 109.4
C26 C25 H25A 109.4
C24 C25 H25B 109.4
C26 C25 H25B 109.4
H25A C25 H25B 108.0
C25 C26 C21 111.98(11)
C25 C26 H26A 109.2
C21 C26 H26A 109.2
C25 C26 H26B 109.2
C21 C26 H26B 109.2
H26A C26 H26B 107.9
C32 N31 C3 112.66(9)
C32 N31 C36 110.68(10)
C3 N31 C36 110.31(9)
C32 N31 H31 106.4(9)
C3 N31 H31 107.9(9)
C36 N31 H31 108.8(9)
N31 C32 C33 110.53(10)
N31 C32 H32A 109.5
C33 C32 H32A 109.5
N31 C32 H32B 109.5
C33 C32 H32B 109.5
H32A C32 H32B 108.1
C32 C33 C34 111.08(13)
C32 C33 H33A 109.4
C34 C33 H33A 109.4
C32 C33 H33B 109.4
C34 C33 H33B 109.4
H33A C33 H33B 108.0
C35 C34 C33 109.98(11)
C35 C34 H34A 109.7
C33 C34 H34A 109.7
C35 C34 H34B 109.7
C33 C34 H34B 109.7
H34A C34 H34B 108.2
C36 C35 C34 110.94(11)
C36 C35 H35A 109.5
C34 C35 H35A 109.5
C36 C35 H35B 109.5
C34 C35 H35B 109.5
H35A C35 H35B 108.0
N31 C36 C35 111.39(11)
N31 C36 H36A 109.3
C35 C36 H36A 109.3
N31 C36 H36B 109.3
C35 C36 H36B 109.3
H36A C36 H36B 108.0
C42 C41 C46 119.83(11)
C42 C41 C411 118.64(11)
C46 C41 C411 121.53(11)
C43 C42 C41 119.35(11)
C43 C42 H42 120.3
C41 C42 H42 120.3
C44 C43 C42 122.62(12)
C44 C43 N43 118.58(11)
C42 C43 N43 118.80(12)
C45 C44 C43 116.45(11)
C45 C44 H44 121.8
C43 C44 H44 121.8
C44 C45 C46 123.31(12)
C44 C45 N45 117.53(11)
C46 C45 N45 119.15(11)
C45 C46 C41 118.33(11)
C45 C46 H46 120.8
C41 C46 H46 120.8
O412 C411 O411 127.63(12)
O412 C411 C41 115.60(12)
O411 C411 C41 116.77(11)
O431 N43 O432 123.94(13)
O431 N43 C43 118.29(12)
O432 N43 C43 117.76(12)
O451 N45 O452 123.51(13)
O451 N45 C45 118.05(12)
O452 N45 C45 118.43(11)

loop_
_geom_bond_atom_site_label_1
_geom_bond_atom_site_label_2
_geom_bond_distance
C1 O1 1.4243(13)
C1 C11 1.5310(15)
C1 C2 1.5432(16)
C1 C21 1.5562(16)
O1 H1 0.834(18)
C2 C3 1.5252(16)
C2 H2A 0.9900
C2 H2B 0.9900
C3 N31 1.4972(15)
C3 H3A 0.9900
C3 H3B 0.9900
C11 C16 1.3926(17)
C11 C12 1.3966(16)
C12 C13 1.3924(18)
C12 H12 0.9500
C13 C14 1.381(2)
C13 H13 0.9500
C14 C15 1.381(2)
C14 H14 0.9500
C15 C16 1.3945(18)
C15 H15 0.9500
C16 H16 0.9500
C21 C22 1.5290(16)
C21 C26 1.5322(17)
C21 H21 1.0000
C22 C23 1.5298(19)
C22 H22A 0.9900
C22 H22B 0.9900
C23 C24 1.523(2)
C23 H23A 0.9900
C23 H23B 0.9900
C24 C25 1.518(2)
C24 H24A 0.9900
C24 H24B 0.9900
C25 C26 1.5269(18)
C25 H25A 0.9900
C25 H25B 0.9900
C26 H26A 0.9900
C26 H26B 0.9900
N31 C32 1.4941(15)
N31 C36 1.4984(15)
N31 H31 0.942(15)
C32 C33 1.5236(19)
C32 H32A 0.9900
C32 H32B 0.9900
C33 C34 1.524(2)
C33 H33A 0.9900
C33 H33B 0.9900
C34 C35 1.518(2)
C34 H34A 0.9900
C34 H34B 0.9900
C35 C36 1.5151(19)
C35 H35A 0.9900
C35 H35B 0.9900
C36 H36A 0.9900
C36 H36B 0.9900
C41 C42 1.3870(18)
C41 C46 1.3902(17)
C41 C411 1.5250(16)
C42 C43 1.3831(17)
C42 H42 0.9500
C43 C44 1.3794(18)
C43 N43 1.4712(17)
C44 C45 1.3780(18)
C44 H44 0.9500
C45 C46 1.3895(16)
C45 N45 1.4684(16)
C46 H46 0.9500
C411 O412 1.2392(17)
C411 O411 1.2488(17)
N43 O431 1.2195(17)
N43 O432 1.2211(16)
N45 O451 1.2153(16)
N45 O452 1.2163(16)

loop_
_geom_hbond_atom_site_label_D
_geom_hbond_atom_site_label_H
_geom_hbond_atom_site_label_A
_geom_hbond_site_symmetry_A
_geom_hbond_distance_DH
_geom_hbond_distance_HA
_geom_hbond_distance_DA
_geom_hbond_angle_DHA
_geom_hbond_publ_flag
O1 H1 O412 . 0.84(2) 1.91(2) 2.724(2) 165.9(16) y
N31 H31 O411 . 0.942(18) 1.762(18) 2.7026(18) 175.7(14) y
C33 H33A O452 2_655 0.99 2.49 3.4202(17) 157 y
C36 H36A O1 2_666 0.99 2.56 3.4025(16) 144 y
C36 H36A O412 2_666 0.99 2.51 3.3949(19) 148 y

loop_
_geom_torsion_atom_site_label_1
_geom_torsion_atom_site_label_2
_geom_torsion_atom_site_label_3
_geom_torsion_atom_site_label_4
_geom_torsion
O1 C1 C2 C3 -59.48(12)
C11 C1 C2 C3 58.55(12)
C21 C1 C2 C3 178.93(9)
C1 C2 C3 N31 151.06(9)
O1 C1 C11 C16 -13.05(15)
C2 C1 C11 C16 -132.11(11)
C21 C1 C11 C16 106.24(12)
O1 C1 C11 C12 172.21(10)
C2 C1 C11 C12 53.16(14)
C21 C1 C11 C12 -68.49(13)
C16 C11 C12 C13 0.57(19)
C1 C11 C12 C13 175.46(12)
C11 C12 C13 C14 -2.0(2)
C12 C13 C14 C15 1.9(2)
C13 C14 C15 C16 -0.5(2)
C12 C11 C16 C15 0.85(18)
C1 C11 C16 C15 -173.99(11)
C14 C15 C16 C11 -0.9(2)
O1 C1 C21 C22 -66.93(13)
C11 C1 C21 C22 175.76(10)
C2 C1 C21 C22 53.80(12)
O1 C1 C21 C26 56.22(12)
C11 C1 C21 C26 -61.08(12)
C2 C1 C21 C26 176.96(9)
C26 C21 C22 C23 54.22(15)
C1 C21 C22 C23 178.36(10)
C21 C22 C23 C24 -55.07(16)
C22 C23 C24 C25 54.99(17)
C23 C24 C25 C26 -56.14(17)
C24 C25 C26 C21 57.78(15)
C22 C21 C26 C25 -55.75(14)
C1 C21 C26 C25 179.04(10)
C2 C3 N31 C32 67.11(12)
C2 C3 N31 C36 -168.65(10)
C3 N31 C32 C33 -178.36(11)
C36 N31 C32 C33 57.61(14)
N31 C32 C33 C34 -57.20(16)
C32 C33 C34 C35 55.72(17)
C33 C34 C35 C36 -55.20(17)
C32 N31 C36 C35 -57.67(14)
C3 N31 C36 C35 176.97(10)
C34 C35 C36 N31 56.62(16)
C46 C41 C42 C43 2.93(18)
C411 C41 C42 C43 -176.29(11)
C41 C42 C43 C44 -2.27(19)
C41 C42 C43 N43 177.95(11)
C42 C43 C44 C45 -0.52(19)
N43 C43 C44 C45 179.25(12)
C43 C44 C45 C46 2.75(19)
C43 C44 C45 N45 -177.01(11)
C44 C45 C46 C41 -2.10(19)
N45 C45 C46 C41 177.65(11)
C42 C41 C46 C45 -0.84(18)
C411 C41 C46 C45 178.36(11)
C42 C41 C411 O412 -19.47(18)
C46 C41 C411 O412 161.32(13)
C42 C41 C411 O411 159.59(12)
C46 C41 C411 O411 -19.62(18)
C44 C43 N43 O431 -177.62(14)
C42 C43 N43 O431 2.2(2)
C44 C43 N43 O432 3.4(2)
C42 C43 N43 O432 -176.77(14)
C44 C45 N45 O451 -20.5(2)
C46 C45 N45 O451 159.71(14)
C44 C45 N45 O452 158.66(13)
C46 C45 N45 O452 -21.11(18)

_cod_database_fobs_code 2242837
